data_2015768
loop_
_publ_author_name
'Britton, Doyle'

_publ_section_title
;
 <i>o</i>-Chloro- and <i>o</i>-bromobenzonitrile: pseudosymmetry and
 pseudo-isostructural packing
;
_journal_coeditor_code SQ3046
_journal_issue 1
_journal_name_full 'Acta Crystallographica Section C'
_journal_page_first o14
_journal_page_last o16
_journal_paper_doi 10.1107/S0108270106048451
_journal_volume 63
_journal_year 2007
_chemical_formula_iupac 'C7 H4 Cl N'
_chemical_formula_moiety 'C7 H4 Cl N'
_chemical_formula_sum 'C7 H4 Cl N'
_chemical_formula_weight 137.56
_chemical_name_systematic
;
2-chlorobenzonitrile
;
_space_group_IT_number 14
_symmetry_cell_setting monoclinic
_symmetry_space_group_name_Hall '-P 2ybc'
_symmetry_space_group_name_H-M 'P 1 21/c 1'
_atom_sites_solution_hydrogens geom
_atom_sites_solution_primary direct
_atom_sites_solution_secondary difmap
_audit_creation_method SHELXTL
_cell_angle_alpha 90.00
_cell_angle_beta 122.96(3)
_cell_angle_gamma 90.00
_cell_formula_units_Z 16
_cell_length_a 18.999(4)
_cell_length_b 3.8410(8)
_cell_length_c 41.690(8)
_cell_measurement_reflns_used 3716
_cell_measurement_temperature 174(2)
_cell_measurement_theta_max 26.7
_cell_measurement_theta_min 2.5
_cell_volume 2552.7(13)
_computing_cell_refinement 'SAINT (Bruker, 2002)'
_computing_data_collection 'SMART (Bruker, 2002)'
_computing_data_reduction SAINT
_computing_molecular_graphics SHELXTL
_computing_publication_material SHELXTL
_computing_structure_refinement SHELXTL
_computing_structure_solution 'SHELXTL (Sheldrick, 1997)'
_diffrn_ambient_temperature 174(2)
_diffrn_measured_fraction_theta_full 0.996
_diffrn_measured_fraction_theta_max 0.996
_diffrn_measurement_device_type 'Bruker SMART 1K CCD area-detector'
_diffrn_measurement_method \w
_diffrn_radiation_monochromator graphite
_diffrn_radiation_source 'fine-focus sealed tube'
_diffrn_radiation_type MoK\a
_diffrn_radiation_wavelength 0.71073
_diffrn_reflns_av_R_equivalents 0.052
_diffrn_reflns_av_sigmaI/netI 0.043
_diffrn_reflns_limit_h_max 24
_diffrn_reflns_limit_h_min -24
_diffrn_reflns_limit_k_max 4
_diffrn_reflns_limit_k_min -4
_diffrn_reflns_limit_l_max 54
_diffrn_reflns_limit_l_min -54
_diffrn_reflns_number 27524
_diffrn_reflns_theta_full 27.51
_diffrn_reflns_theta_max 27.51
_diffrn_reflns_theta_min 1.16
_diffrn_standards_number 0
_exptl_absorpt_coefficient_mu 0.489
_exptl_absorpt_correction_T_max 0.95
_exptl_absorpt_correction_T_min 0.91
_exptl_absorpt_correction_type multi-scan
_exptl_absorpt_process_details
;
(SADABS; Sheldrick, 2003; Blessing, 1995)
;
_exptl_crystal_colour colourless
_exptl_crystal_density_diffrn 1.432
_exptl_crystal_density_method 'not measured'
_exptl_crystal_description needle
_exptl_crystal_F_000 1120
_exptl_crystal_size_max 0.40
_exptl_crystal_size_mid 0.10
_exptl_crystal_size_min 0.10
_refine_diff_density_max 0.26
_refine_diff_density_min -0.32
_refine_ls_extinction_method none
_refine_ls_goodness_of_fit_ref 1.03
_refine_ls_hydrogen_treatment constr
_refine_ls_matrix_type full
_refine_ls_number_parameters 325
_refine_ls_number_reflns 5797
_refine_ls_number_restraints 0
_refine_ls_restrained_S_all 1.03
_refine_ls_R_factor_all 0.080
_refine_ls_R_factor_gt 0.048
_refine_ls_shift/su_max 0.001
_refine_ls_shift/su_mean 0.000
_refine_ls_structure_factor_coef Fsqd
_refine_ls_weighting_details 'calc w = 1/[\s^2^(Fo^2^)+(0.041P)^2^+1.039P] where P=(Fo^2^+2Fc^2^)/3'
_refine_ls_weighting_scheme calc
_refine_ls_wR_factor_gt 0.093
_refine_ls_wR_factor_ref 0.102
_reflns_number_gt 4186
_reflns_number_total 5797
_reflns_threshold_expression I>2\s(I)
_cod_data_source_file sq3046.cif
_cod_data_source_block I
_cod_original_cell_volume 2552.7(12)
_cod_original_sg_symbol_H-M 'P 21/c'
_cod_database_code 2015768
_cod_database_fobs_code 2015768

loop_
_symmetry_equiv_pos_as_xyz
'x, y, z'
'-x, y+1/2, -z+1/2'
'-x, -y, -z'
'x, -y-1/2, z-1/2'

loop_
_atom_site_type_symbol
_atom_site_label
_atom_site_fract_x
_atom_site_fract_y
_atom_site_fract_z
_atom_site_U_iso_or_equiv
_atom_site_adp_type
_atom_site_calc_flag
_atom_site_refinement_flags
_atom_site_occupancy
C C1A 0.31201(13) -0.3242(6) 0.01648(6) 0.0294(5) Uani d . 1
C C2A 0.37756(13) -0.3054(6) 0.05488(6) 0.0279(5) Uani d . 1
C C3A 0.45624(13) -0.4274(6) 0.06649(6) 0.0339(5) Uani d . 1
H H3A 0.5010 -0.4111 0.0926 0.041 Uiso calc R 1
C C4A 0.46964(14) -0.5742(6) 0.03984(7) 0.0374(5) Uani d . 1
H H4A 0.5236 -0.6613 0.0479 0.045 Uiso calc R 1
C C5A 0.40538(14) -0.5949(6) 0.00178(7) 0.0373(5) Uani d . 1
H H5A 0.4152 -0.6951 -0.0163 0.045 Uiso calc R 1
C C6A 0.32659(14) -0.4694(6) -0.00999(6) 0.0353(5) Uani d . 1
H H6A 0.2824 -0.4823 -0.0362 0.042 Uiso calc R 1
C C7A 0.22949(14) -0.1918(6) 0.00394(6) 0.0357(5) Uani d . 1
N N8A 0.16474(13) -0.0856(7) -0.00629(6) 0.0548(6) Uani d . 1
Cl Cl9A 0.36008(4) -0.13311(16) 0.088429(16) 0.03917(15) Uani d . 1
C C1B 0.18169(12) 0.3180(6) 0.10952(6) 0.0289(5) Uani d . 1
C C2B 0.11944(13) 0.3475(6) 0.11744(6) 0.0303(5) Uani d . 1
C C3B 0.04242(13) 0.4904(6) 0.09073(6) 0.0362(5) Uani d . 1
H H3B -0.0002 0.5073 0.0960 0.043 Uiso calc R 1
C C4B 0.02760(14) 0.6088(6) 0.05625(6) 0.0388(6) Uani d . 1
H H4B -0.0252 0.7090 0.0380 0.047 Uiso calc R 1
C C5B 0.08905(14) 0.5822(6) 0.04820(6) 0.0377(5) Uani d . 1
H H5B 0.0785 0.6648 0.0245 0.045 Uiso calc R 1
C C6B 0.16574(13) 0.4356(6) 0.07462(6) 0.0346(5) Uani d . 1
H H6B 0.2077 0.4151 0.0689 0.042 Uiso calc R 1
C C7B 0.26237(14) 0.1656(6) 0.13723(6) 0.0327(5) Uani d . 1
N N8B 0.32562(12) 0.0410(6) 0.15826(6) 0.0460(5) Uani d . 1
Cl Cl9B 0.13878(4) 0.20881(18) 0.161085(17) 0.04416(17) Uani d . 1
C C1C 0.32918(12) 0.7121(6) 0.27157(6) 0.0274(5) Uani d . 1
C C2C 0.39284(13) 0.7400(6) 0.31023(6) 0.0283(5) Uani d . 1
C C3C 0.47007(13) 0.8745(6) 0.32110(6) 0.0324(5) Uani d . 1
H H3C 0.5135 0.8890 0.3474 0.039 Uiso calc R 1
C C4C 0.48405(13) 0.9885(6) 0.29351(6) 0.0338(5) Uani d . 1
H H4C 0.5370 1.0845 0.3010 0.041 Uiso calc R 1
C C5C 0.42156(13) 0.9635(6) 0.25512(6) 0.0332(5) Uani d . 1
H H5C 0.4317 1.0412 0.2364 0.040 Uiso calc R 1
C C6C 0.34437(13) 0.8257(6) 0.24406(6) 0.0326(5) Uani d . 1
H H6C 0.3015 0.8082 0.2177 0.039 Uiso calc R 1
C C7C 0.24798(14) 0.5687(6) 0.25980(6) 0.0336(5) Uani d . 1
N N8C 0.18396(12) 0.4559(7) 0.25034(6) 0.0516(6) Uani d . 1
Cl Cl9C 0.37437(3) 0.60385(16) 0.344633(15) 0.03758(15) Uani d . 1
C C1D 0.18629(13) 0.2610(6) 0.35901(6) 0.0291(5) Uani d . 1
C C2D 0.11674(13) 0.2795(6) 0.36207(6) 0.0289(5) Uani d . 1
C C3D 0.03917(13) 0.1641(6) 0.33246(6) 0.0345(5) Uani d . 1
H H3D -0.0082 0.1781 0.3345 0.041 Uiso calc R 1
C C4D 0.03116(14) 0.0281(6) 0.29986(6) 0.0358(5) Uani d . 1
H H4D -0.0220 -0.0529 0.2796 0.043 Uiso calc R 1
C C5D 0.09928(14) 0.0086(6) 0.29645(6) 0.0363(5) Uani d . 1
H H5D 0.0930 -0.0848 0.2739 0.044 Uiso calc R 1
C C6D 0.17698(13) 0.1256(6) 0.32598(6) 0.0327(5) Uani d . 1
H H6D 0.2240 0.1133 0.3237 0.039 Uiso calc R 1
C C7D 0.26761(14) 0.3845(6) 0.38975(6) 0.0334(5) Uani d . 1
N N8D 0.33197(13) 0.4831(6) 0.41312(6) 0.0531(6) Uani d . 1
Cl Cl9D 0.12838(4) 0.44516(16) 0.403487(16) 0.04135(16) Uani d . 1

loop_
_atom_site_aniso_label
_atom_site_aniso_U_11
_atom_site_aniso_U_22
_atom_site_aniso_U_33
_atom_site_aniso_U_12
_atom_site_aniso_U_13
_atom_site_aniso_U_23
C1A 0.0261(11) 0.0290(12) 0.0336(12) 0.0000(9) 0.0165(10) 0.0059(9)
C2A 0.0308(11) 0.0261(12) 0.0306(11) -0.0013(9) 0.0192(10) 0.0038(9)
C3A 0.0270(11) 0.0360(13) 0.0325(12) 0.0011(10) 0.0122(10) 0.0067(10)
C4A 0.0334(12) 0.0332(13) 0.0499(14) 0.0054(10) 0.0255(11) 0.0083(11)
C5A 0.0457(14) 0.0337(13) 0.0441(14) -0.0047(11) 0.0318(12) -0.0033(11)
C6A 0.0365(12) 0.0371(13) 0.0317(12) -0.0057(11) 0.0182(10) 0.0004(10)
C7A 0.0336(13) 0.0374(14) 0.0335(12) 0.0016(11) 0.0166(11) 0.0070(10)
N8A 0.0356(12) 0.0662(16) 0.0594(14) 0.0093(11) 0.0237(11) 0.0170(12)
Cl9A 0.0429(3) 0.0416(3) 0.0380(3) 0.0002(3) 0.0252(3) -0.0023(3)
C1B 0.0245(11) 0.0285(12) 0.0294(11) -0.0018(9) 0.0118(9) -0.0039(9)
C2B 0.0317(12) 0.0294(12) 0.0291(11) -0.0011(9) 0.0162(10) -0.0032(9)
C3B 0.0288(12) 0.0381(14) 0.0402(13) 0.0023(10) 0.0179(10) -0.0058(11)
C4B 0.0311(12) 0.0348(14) 0.0348(13) 0.0032(10) 0.0077(10) -0.0011(11)
C5B 0.0395(13) 0.0359(13) 0.0281(12) -0.0055(11) 0.0122(10) 0.0006(10)
C6B 0.0307(12) 0.0382(14) 0.0337(12) -0.0067(10) 0.0167(10) -0.0033(10)
C7B 0.0311(12) 0.0349(13) 0.0319(12) -0.0013(10) 0.0169(10) -0.0020(10)
N8B 0.0338(11) 0.0536(14) 0.0427(12) 0.0058(10) 0.0156(10) 0.0021(11)
Cl9B 0.0469(4) 0.0545(4) 0.0371(3) 0.0062(3) 0.0267(3) 0.0043(3)
C1C 0.0243(11) 0.0267(12) 0.0316(11) 0.0026(9) 0.0154(9) 0.0004(9)
C2C 0.0317(12) 0.0262(12) 0.0306(11) 0.0030(9) 0.0192(10) 0.0009(9)
C3C 0.0298(12) 0.0327(13) 0.0320(12) -0.0012(10) 0.0150(10) -0.0021(10)
C4C 0.0281(11) 0.0290(12) 0.0480(14) 0.0005(10) 0.0231(11) -0.0010(11)
C5C 0.0365(12) 0.0319(13) 0.0403(13) 0.0042(10) 0.0269(11) 0.0045(10)
C6C 0.0316(12) 0.0357(13) 0.0297(12) 0.0042(10) 0.0162(10) 0.0020(10)
C7C 0.0299(12) 0.0422(14) 0.0287(12) 0.0004(11) 0.0159(10) -0.0001(10)
N8C 0.0337(12) 0.0751(17) 0.0447(12) -0.0089(12) 0.0205(10) -0.0036(12)
Cl9C 0.0388(3) 0.0443(3) 0.0323(3) -0.0041(3) 0.0210(3) 0.0016(3)
C1D 0.0275(11) 0.0267(12) 0.0286(11) -0.0005(9) 0.0124(9) 0.0056(9)
C2D 0.0337(12) 0.0235(11) 0.0301(11) 0.0005(9) 0.0177(10) 0.0027(9)
C3D 0.0282(11) 0.0328(13) 0.0405(13) 0.0010(10) 0.0173(10) 0.0074(10)
C4D 0.0295(12) 0.0320(13) 0.0327(12) -0.0037(10) 0.0084(10) 0.0042(10)
C5D 0.0428(14) 0.0312(13) 0.0291(12) -0.0006(11) 0.0158(11) 0.0009(10)
C6D 0.0327(12) 0.0322(13) 0.0354(12) 0.0028(10) 0.0199(10) 0.0037(10)
C7D 0.0335(12) 0.0372(13) 0.0306(12) -0.0029(11) 0.0182(11) 0.0030(10)
N8D 0.0400(12) 0.0689(16) 0.0414(12) -0.0165(12) 0.0163(10) -0.0023(12)
Cl9D 0.0473(3) 0.0436(4) 0.0404(3) -0.0029(3) 0.0285(3) -0.0036(3)

loop_
_atom_type_symbol
_atom_type_description
_atom_type_scat_dispersion_real
_atom_type_scat_dispersion_imag
_atom_type_scat_source
C C 0.0033 0.0016 'International Tables Vol C Tables 4.2.6.8 and 6.1.1.4'
H H 0.0000 0.0000 'International Tables Vol C Tables 4.2.6.8 and 6.1.1.4'
N N 0.0061 0.0033 'International Tables Vol C Tables 4.2.6.8 and 6.1.1.4'
Cl Cl 0.1484 0.1585 'International Tables Vol C Tables 4.2.6.8 and 6.1.1.4'

loop_
_geom_angle_atom_site_label_1
_geom_angle_atom_site_label_2
_geom_angle_atom_site_label_3
_geom_angle
C6A C1A C2A 119.44(19)
C6A C1A C7A 119.8(2)
C2A C1A C7A 120.7(2)
C3A C2A C1A 120.3(2)
C3A C2A Cl9A 119.54(17)
C1A C2A Cl9A 120.10(16)
C2A C3A C4A 119.6(2)
C2A C3A H3A 120.2
C4A C3A H3A 120.2
C5A C4A C3A 120.7(2)
C5A C4A H4A 119.6
C3A C4A H4A 119.6
C4A C5A C6A 119.8(2)
C4A C5A H5A 120.1
C6A C5A H5A 120.1
C5A C6A C1A 120.1(2)
C5A C6A H6A 119.9
C1A C6A H6A 119.9
N8A C7A C1A 179.1(3)
C6B C1B C2B 119.4(2)
C6B C1B C7B 119.96(19)
C2B C1B C7B 120.6(2)
C3B C2B C1B 120.3(2)
C3B C2B Cl9B 119.67(17)
C1B C2B Cl9B 120.07(17)
C4B C3B C2B 119.7(2)
C4B C3B H3B 120.1
C2B C3B H3B 120.1
C3B C4B C5B 120.4(2)
C3B C4B H4B 119.8
C5B C4B H4B 119.8
C4B C5B C6B 120.0(2)
C4B C5B H5B 120.0
C6B C5B H5B 120.0
C5B C6B C1B 120.1(2)
C5B C6B H6B 119.9
C1B C6B H6B 119.9
N8B C7B C1B 178.2(3)
C2C C1C C6C 119.19(19)
C2C C1C C7C 120.92(19)
C6C C1C C7C 119.89(19)
C3C C2C C1C 120.4(2)
C3C C2C Cl9C 119.98(17)
C1C C2C Cl9C 119.60(16)
C2C C3C C4C 119.7(2)
C2C C3C H3C 120.1
C4C C3C H3C 120.1
C5C C4C C3C 120.5(2)
C5C C4C H4C 119.7
C3C C4C H4C 119.7
C6C C5C C4C 120.0(2)
C6C C5C H5C 120.0
C4C C5C H5C 120.0
C5C C6C C1C 120.1(2)
C5C C6C H6C 119.9
C1C C6C H6C 119.9
N8C C7C C1C 179.6(2)
C6D C1D C2D 119.5(2)
C6D C1D C7D 119.89(19)
C2D C1D C7D 120.6(2)
C3D C2D C1D 120.3(2)
C3D C2D Cl9D 120.13(17)
C1D C2D Cl9D 119.62(17)
C2D C3D C4D 119.4(2)
C2D C3D H3D 120.3
C4D C3D H3D 120.3
C5D C4D C3D 120.9(2)
C5D C4D H4D 119.6
C3D C4D H4D 119.6
C4D C5D C6D 119.8(2)
C4D C5D H5D 120.1
C6D C5D H5D 120.1
C5D C6D C1D 120.1(2)
C5D C6D H6D 120.0
C1D C6D H6D 120.0
N8D C7D C1D 178.1(2)

loop_
_geom_bond_atom_site_label_1
_geom_bond_atom_site_label_2
_geom_bond_distance
C1A C6A 1.392(3)
C1A C2A 1.396(3)
C1A C7A 1.448(3)
C2A C3A 1.379(3)
C2A Cl9A 1.735(2)
C3A C4A 1.388(3)
C3A H3A 0.9500
C4A C5A 1.381(3)
C4A H4A 0.9500
C5A C6A 1.384(3)
C5A H5A 0.9500
C6A H6A 0.9500
C7A N8A 1.136(3)
C1B C6B 1.390(3)
C1B C2B 1.395(3)
C1B C7B 1.449(3)
C2B C3B 1.382(3)
C2B Cl9B 1.733(2)
C3B C4B 1.383(3)
C3B H3B 0.9500
C4B C5B 1.383(3)
C4B H4B 0.9500
C5B C6B 1.381(3)
C5B H5B 0.9500
C6B H6B 0.9500
C7B N8B 1.138(3)
C1C C2C 1.397(3)
C1C C6C 1.396(3)
C1C C7C 1.449(3)
C2C C3C 1.379(3)
C2C Cl9C 1.732(2)
C3C C4C 1.385(3)
C3C H3C 0.9500
C4C C5C 1.383(3)
C4C H4C 0.9500
C5C C6C 1.381(3)
C5C H5C 0.9500
C6C H6C 0.9500
C7C N8C 1.141(3)
C1D C6D 1.390(3)
C1D C2D 1.397(3)
C1D C7D 1.449(3)
C2D C3D 1.383(3)
C2D Cl9D 1.738(2)
C3D C4D 1.385(3)
C3D H3D 0.9500
C4D C5D 1.379(3)
C4D H4D 0.9500
C5D C6D 1.385(3)
C5D H5D 0.9500
C6D H6D 0.9500
C7D N8D 1.137(3)

loop_
_geom_torsion_atom_site_label_1
_geom_torsion_atom_site_label_2
_geom_torsion_atom_site_label_3
_geom_torsion_atom_site_label_4
_geom_torsion
C6A C1A C2A C3A 0.4(3)
C7A C1A C2A C3A -179.0(2)
C6A C1A C2A Cl9A -178.76(17)
C7A C1A C2A Cl9A 1.8(3)
C1A C2A C3A C4A -1.0(3)
Cl9A C2A C3A C4A 178.21(17)
C2A C3A C4A C5A 0.9(3)
C3A C4A C5A C6A -0.2(4)
C4A C5A C6A C1A -0.3(3)
C2A C1A C6A C5A 0.2(3)
C7A C1A C6A C5A 179.7(2)
C6B C1B C2B C3B 0.4(3)
C7B C1B C2B C3B -179.4(2)
C6B C1B C2B Cl9B -178.95(17)
C7B C1B C2B Cl9B 1.2(3)
C1B C2B C3B C4B -0.9(3)
Cl9B C2B C3B C4B 178.47(18)
C2B C3B C4B C5B 0.6(4)
C3B C4B C5B C6B 0.2(4)
C4B C5B C6B C1B -0.7(4)
C2B C1B C6B C5B 0.4(3)
C7B C1B C6B C5B -179.8(2)
C6C C1C C2C C3C -0.7(3)
C7C C1C C2C C3C 179.5(2)
C6C C1C C2C Cl9C 179.36(17)
C7C C1C C2C Cl9C -0.4(3)
C1C C2C C3C C4C 1.2(3)
Cl9C C2C C3C C4C -178.90(17)
C2C C3C C4C C5C -1.0(3)
C3C C4C C5C C6C 0.3(3)
C4C C5C C6C C1C 0.1(3)
C2C C1C C6C C5C 0.0(3)
C7C C1C C6C C5C 179.8(2)
C6D C1D C2D C3D 0.0(3)
C7D C1D C2D C3D 179.4(2)
C6D C1D C2D Cl9D 179.44(17)
C7D C1D C2D Cl9D -1.1(3)
C1D C2D C3D C4D 0.4(3)
Cl9D C2D C3D C4D -179.05(17)
C2D C3D C4D C5D -0.5(3)
C3D C4D C5D C6D 0.1(3)
C4D C5D C6D C1D 0.2(3)
C2D C1D C6D C5D -0.3(3)
C7D C1D C6D C5D -179.7(2)

loop_
_cod_related_entry_id
_cod_related_entry_database
_cod_related_entry_code
1 ChemSpider 12818
